data_4500600
loop_
_publ_author_name
'Andr\'e, V\^ania'
'Fernandes, Auguste'
'Santos, Pedro Paulo'
'Duarte, M. Teresa'

_publ_section_title
;
 On the Track of New Multicomponent Gabapentin Crystal Forms: Synthon
 Competition and pH Stability
;
_journal_issue 6
_journal_name_full 'Crystal Growth &amp; Design'
_journal_page_first 2325
_journal_paper_doi 10.1021/cg200008z
_journal_volume 11
_journal_year 2011
_chemical_formula_moiety 'C9 H18 N O2, 0.5(C8 H4 O4)'
_chemical_formula_sum 'C13 H20 N O4'
_chemical_formula_weight 254.30
_chemical_name_systematic
;
 ?
;
_space_group_IT_number 15
_symmetry_cell_setting monoclinic
_symmetry_space_group_name_Hall '-C 2yc'
_symmetry_space_group_name_H-M 'C 1 2/c 1'
_atom_sites_solution_hydrogens geom
_atom_sites_solution_primary direct
_atom_sites_solution_secondary difmap
_audit_creation_method SHELXL-97
_cell_angle_alpha 90.00
_cell_angle_beta 101.140(18)
_cell_angle_gamma 90.00
_cell_formula_units_Z 8
_cell_length_a 27.324(17)
_cell_length_b 6.433(3)
_cell_length_c 14.561(8)
_cell_measurement_reflns_used 2881
_cell_measurement_temperature 150(2)
_cell_measurement_theta_max 25.35
_cell_measurement_theta_min 3.26
_cell_volume 2511(2)
_computing_cell_refinement 'BRUKER SMART (Bruker, 2005)'
_computing_data_collection 'BRUKER APEX2 (Bruker, 2005)'
_computing_data_reduction 'BRUKER SAINT (Bruker, 2005)'
_computing_molecular_graphics 'ORTEP 3.2 (Farrugia, 1997) and Mercury 2.2'
_computing_structure_refinement 'SHELXL-97 (Sheldrick, 2008)'
_computing_structure_solution 'SIR 97 (Altomare et al, 1999)'
_diffrn_ambient_temperature 150(2)
_diffrn_measured_fraction_theta_full 0.993
_diffrn_measured_fraction_theta_max 0.993
_diffrn_measurement_device_type 'Bruker APEX-II CCD area detector'
_diffrn_measurement_method 'phi and omega scans'
_diffrn_radiation_monochromator graphite
_diffrn_radiation_source 'fine-focus sealed tube'
_diffrn_radiation_type MoK\a
_diffrn_radiation_wavelength 0.71069
_diffrn_reflns_av_R_equivalents 0.0978
_diffrn_reflns_av_sigmaI/netI 0.0871
_diffrn_reflns_limit_h_max 32
_diffrn_reflns_limit_h_min -32
_diffrn_reflns_limit_k_max 7
_diffrn_reflns_limit_k_min -7
_diffrn_reflns_limit_l_max 17
_diffrn_reflns_limit_l_min -17
_diffrn_reflns_number 10134
_diffrn_reflns_theta_full 25.35
_diffrn_reflns_theta_max 25.35
_diffrn_reflns_theta_min 3.26
_exptl_absorpt_coefficient_mu 0.099
_exptl_absorpt_correction_type none
_exptl_crystal_colour colourless
_exptl_crystal_density_diffrn 1.345
_exptl_crystal_density_meas ?
_exptl_crystal_density_method 'not measured'
_exptl_crystal_description plate
_exptl_crystal_F_000 1096
_exptl_crystal_size_max 0.23
_exptl_crystal_size_mid 0.04
_exptl_crystal_size_min 0.03
_refine_diff_density_max 0.241
_refine_diff_density_min -0.204
_refine_diff_density_rms 0.052
_refine_ls_extinction_coef 0.0041(9)
_refine_ls_extinction_expression Fc^*^=kFc[1+0.001xFc^2^\l^3^/sin(2\q)]^-1/4^
_refine_ls_extinction_method SHELXL
_refine_ls_goodness_of_fit_ref 0.922
_refine_ls_hydrogen_treatment mixed
_refine_ls_matrix_type full
_refine_ls_number_parameters 177
_refine_ls_number_reflns 2281
_refine_ls_number_restraints 0
_refine_ls_restrained_S_all 0.922
_refine_ls_R_factor_all 0.0922
_refine_ls_R_factor_gt 0.0455
_refine_ls_shift/su_max 0.001
_refine_ls_shift/su_mean 0.000
_refine_ls_structure_factor_coef Fsqd
_refine_ls_weighting_details 'calc w=1/[\s^2^(Fo^2^)+(0.0461P)^2^+0.0000P] where P=(Fo^2^+2Fc^2^)/3'
_refine_ls_weighting_scheme calc
_refine_ls_wR_factor_gt 0.0920
_refine_ls_wR_factor_ref 0.1035
_reflns_number_gt 1448
_reflns_number_total 2281
_reflns_threshold_expression >2\s(I)
_cod_data_source_file cg200008z_si_001.cif
_cod_data_source_block gbpterephtac
_cod_depositor_comments
;
The following automatic conversions were performed:

'_symmetry_cell_setting' value 'Monoclinic' changed to 'monoclinic'
according to /home/saulius/struct/CIF-dictionaries/cif_core.dic
dictionary named 'cif_core.dic' version 2.4.1 from 2010-06-29.

Automatic conversion script
Id: cif_fix_values 1715 2011-07-08 13:25:40Z adriana 

The following automatic conversions were performed:

'_exptl_crystal_density_meas' value 'not measured' was changed to '?'
- the value is perceived as not measured.

Automatic conversion script
Id: cif_fix_values 3008 2015-01-20 13:52:24Z robertas 
;
_cod_original_sg_symbol_H-M C2/c
_cod_database_code 4500600

loop_
_symmetry_equiv_pos_as_xyz
'x, y, z'
'-x, y, -z+1/2'
'x+1/2, y+1/2, z'
'-x+1/2, y+1/2, -z+1/2'
'-x, -y, -z'
'x, -y, z-1/2'
'-x+1/2, -y+1/2, -z'
'x+1/2, -y+1/2, z-1/2'

loop_
_atom_site_label
_atom_site_type_symbol
_atom_site_fract_x
_atom_site_fract_y
_atom_site_fract_z
_atom_site_U_iso_or_equiv
_atom_site_adp_type
_atom_site_occupancy
_atom_site_symmetry_multiplicity
_atom_site_calc_flag
_atom_site_refinement_flags
H2 H 0.1584(9) 0.529(4) 0.5862(16) 0.029(7) Uiso 1 1 d .
H3 H 0.1601(10) 0.763(4) 0.5720(16) 0.032(7) Uiso 1 1 d .
H1 H 0.2051(10) 0.631(4) 0.5617(17) 0.036(8) Uiso 1 1 d .
C12 C 0.03938(8) -0.1324(3) 0.49363(14) 0.0166(5) Uani 1 1 d .
H12 H 0.0656 -0.2220 0.4895 0.020 Uiso 1 1 calc R
C13 C -0.00912(9) -0.2054(3) 0.47612(15) 0.0155(5) Uani 1 1 d .
H13 H -0.0152 -0.3441 0.4598 0.019 Uiso 1 1 calc R
C7 C 0.19159(8) 0.7279(3) 0.86120(14) 0.0162(5) Uani 1 1 d .
H7A H 0.1981 0.8744 0.8535 0.019 Uiso 1 1 calc R
H7B H 0.1684 0.7169 0.9038 0.019 Uiso 1 1 calc R
C11 C 0.04907(8) 0.0758(3) 0.51757(14) 0.0135(5) Uani 1 1 d .
C9 C 0.23987(8) 0.6226(3) 0.90526(14) 0.0139(5) Uani 1 1 d .
C10 C 0.10109(9) 0.1626(3) 0.53632(14) 0.0145(5) Uani 1 1 d .
C8 C 0.20253(8) 0.6705(3) 0.69662(14) 0.0147(5) Uani 1 1 d .
H8A H 0.2164 0.8095 0.7059 0.018 Uiso 1 1 calc R
H8B H 0.2299 0.5728 0.7124 0.018 Uiso 1 1 calc R
C6 C 0.11725(8) 0.7557(4) 0.72983(15) 0.0202(6) Uani 1 1 d .
H6A H 0.1244 0.9035 0.7310 0.024 Uiso 1 1 calc R
H6B H 0.1043 0.7170 0.6653 0.024 Uiso 1 1 calc R
C2 C 0.15462(9) 0.4038(3) 0.77327(15) 0.0193(6) Uani 1 1 d .
H2A H 0.1433 0.3466 0.7112 0.023 Uiso 1 1 calc R
H2B H 0.1850 0.3318 0.8014 0.023 Uiso 1 1 calc R
C1 C 0.16625(8) 0.6371(3) 0.76449(14) 0.0151(5) Uani 1 1 d .
C5 C 0.07719(10) 0.7154(4) 0.78719(17) 0.0320(7) Uani 1 1 d .
H5A H 0.0466 0.7847 0.7581 0.038 Uiso 1 1 calc R
H5B H 0.0878 0.7725 0.8495 0.038 Uiso 1 1 calc R
C3 C 0.11499(10) 0.3637(4) 0.83211(17) 0.0282(6) Uani 1 1 d .
H3A H 0.1076 0.2162 0.8319 0.034 Uiso 1 1 calc R
H3B H 0.1277 0.4055 0.8963 0.034 Uiso 1 1 calc R
C4 C 0.06746(10) 0.4834(5) 0.79421(18) 0.0396(8) Uani 1 1 d .
H4A H 0.0437 0.4615 0.8350 0.048 Uiso 1 1 calc R
H4B H 0.0528 0.4304 0.7327 0.048 Uiso 1 1 calc R
O3 O 0.13782(6) 0.0354(2) 0.54611(10) 0.0186(4) Uani 1 1 d .
O2 O 0.27969(6) 0.7042(2) 0.88094(11) 0.0197(4) Uani 1 1 d .
H5 H 0.3046 0.6398 0.9063 0.030 Uiso 1 1 calc R
O4 O 0.10605(6) 0.3562(2) 0.54161(10) 0.0193(4) Uani 1 1 d .
O1 O 0.24187(6) 0.4732(2) 0.95775(11) 0.0237(4) Uani 1 1 d .
N1 N 0.17944(8) 0.6445(3) 0.59543(12) 0.0145(5) Uani 1 1 d .

loop_
_atom_site_aniso_label
_atom_site_aniso_U_11
_atom_site_aniso_U_22
_atom_site_aniso_U_33
_atom_site_aniso_U_23
_atom_site_aniso_U_13
_atom_site_aniso_U_12
C12 0.0147(13) 0.0150(13) 0.0206(12) -0.0016(10) 0.0042(10) 0.0034(10)
C13 0.0182(13) 0.0084(11) 0.0201(12) -0.0031(9) 0.0036(10) -0.0019(10)
C7 0.0150(13) 0.0166(12) 0.0176(11) -0.0023(10) 0.0046(10) 0.0003(10)
C11 0.0155(13) 0.0147(13) 0.0112(11) 0.0009(9) 0.0046(9) -0.0006(9)
C9 0.0144(13) 0.0175(13) 0.0101(11) -0.0079(10) 0.0030(9) -0.0038(10)
C10 0.0177(14) 0.0158(13) 0.0097(11) 0.0001(9) 0.0022(9) -0.0011(11)
C8 0.0122(13) 0.0147(12) 0.0164(11) -0.0012(9) 0.0006(10) -0.0005(9)
C6 0.0133(13) 0.0309(14) 0.0167(12) 0.0007(10) 0.0039(10) 0.0032(11)
C2 0.0242(14) 0.0200(13) 0.0130(11) 0.0009(10) 0.0024(10) -0.0049(11)
C1 0.0140(13) 0.0170(12) 0.0145(11) -0.0012(10) 0.0034(10) 0.0003(10)
C5 0.0168(14) 0.0573(19) 0.0224(13) 0.0058(13) 0.0045(11) 0.0119(13)
C3 0.0323(16) 0.0317(15) 0.0217(13) 0.0010(11) 0.0079(12) -0.0131(13)
C4 0.0218(16) 0.071(2) 0.0267(15) 0.0062(14) 0.0069(13) -0.0141(15)
O3 0.0135(9) 0.0157(9) 0.0263(9) 0.0016(7) 0.0033(7) -0.0002(7)
O2 0.0127(9) 0.0194(9) 0.0271(9) 0.0039(7) 0.0038(8) 0.0005(7)
O4 0.0184(10) 0.0128(9) 0.0259(9) -0.0004(7) 0.0020(7) -0.0034(7)
O1 0.0217(10) 0.0255(10) 0.0245(9) 0.0112(8) 0.0060(8) 0.0001(8)
N1 0.0160(12) 0.0132(12) 0.0152(10) -0.0017(9) 0.0055(9) -0.0017(10)

loop_
_atom_type_symbol
_atom_type_description
_atom_type_scat_dispersion_real
_atom_type_scat_dispersion_imag
_atom_type_scat_source
C C 0.0033 0.0016 'International Tables Vol C Tables 4.2.6.8 and 6.1.1.4'
H H 0.0000 0.0000 'International Tables Vol C Tables 4.2.6.8 and 6.1.1.4'
N N 0.0061 0.0033 'International Tables Vol C Tables 4.2.6.8 and 6.1.1.4'
O O 0.0106 0.0060 'International Tables Vol C Tables 4.2.6.8 and 6.1.1.4'

loop_
_geom_angle_atom_site_label_1
_geom_angle_atom_site_label_2
_geom_angle_atom_site_label_3
_geom_angle
_geom_angle_site_symmetry_1
_geom_angle_site_symmetry_3
C13 C12 C11 120.1(2) . .
C12 C13 C11 121.4(2) . 5_556
C9 C7 C1 114.52(18) . .
C13 C11 C12 118.6(2) 5_556 .
C13 C11 C10 119.47(19) 5_556 .
C12 C11 C10 122.0(2) . .
O1 C9 O2 122.8(2) . .
O1 C9 C7 123.2(2) . .
O2 C9 C7 113.98(19) . .
O4 C10 O3 123.7(2) . .
O4 C10 C11 117.9(2) . .
O3 C10 C11 118.42(19) . .
N1 C8 C1 114.45(18) . .
C5 C6 C1 114.05(19) . .
C3 C2 C1 112.94(19) . .
C6 C1 C8 110.27(17) . .
C6 C1 C2 109.23(19) . .
C8 C1 C2 110.85(17) . .
C6 C1 C7 108.49(17) . .
C8 C1 C7 107.34(18) . .
C2 C1 C7 110.62(17) . .
C6 C5 C4 110.9(2) . .
C4 C3 C2 111.1(2) . .
C3 C4 C5 111.9(2) . .

loop_
_geom_bond_atom_site_label_1
_geom_bond_atom_site_label_2
_geom_bond_distance
_geom_bond_site_symmetry_2
C12 C13 1.383(3) .
C12 C11 1.396(3) .
C13 C11 1.391(3) 5_556
C7 C9 1.511(3) .
C7 C1 1.558(3) .
C11 C13 1.391(3) 5_556
C11 C10 1.502(3) .
C9 O1 1.223(3) .
C9 O2 1.317(3) .
C10 O4 1.254(3) .
C10 O3 1.281(3) .
C8 N1 1.496(3) .
C8 C1 1.544(3) .
C6 C5 1.522(3) .
C6 C1 1.539(3) .
C2 C3 1.527(3) .
C2 C1 1.545(3) .
C5 C4 1.522(4) .
C3 C4 1.519(4) .
